data_4126414
loop_
_publ_author_name
'Furlong, Brandon J.'
'Katz, Michael J.'

_publ_section_title
;
 Bistable Dithienylethene-Based Metal-Organic Framework Illustrating
 Optically Induced Changes in Chemical Separations.
;
_journal_name_full 'Journal of the American Chemical Society'
_journal_paper_doi 10.1021/jacs.7b07856
_journal_year 2017
_chemical_formula_moiety 'C9.69 H8.32 N7.43 O2.86 S0.09 Zn1.50'
_chemical_formula_sum 'C9.69 H8.32 N7.43 O2.86 S0.09 Zn1.5'
_chemical_formula_weight 375.69
_space_group_crystal_system hexagonal
_space_group_IT_number 194
_space_group_name_Hall '-P 6c 2c'
_space_group_name_H-M_alt 'P 63/m m c'
_atom_sites_solution_hydrogens geom
_atom_sites_solution_primary direct
_cell_angle_alpha 90
_cell_angle_beta 90
_cell_angle_gamma 120
_cell_formula_units_Z 16
_cell_length_a 27.2188(5)
_cell_length_b 27.2188(5)
_cell_length_c 17.0357(8)
_cell_measurement_reflns_used 13383
_cell_measurement_temperature 250.00(10)
_cell_measurement_theta_max 74.9520
_cell_measurement_theta_min 3.7120
_cell_volume 10930.2(6)
_computing_cell_refinement 'CrystAlis Pro'
_computing_data_collection 'Rigaku Crystal Clear Expert 2.1 SM'
_computing_data_reduction 'CrystAlis Pro'
_computing_publication_material 'CRYSTALS (Betteridge et al., 2003)'
_computing_structure_refinement 'CRYSTALS (Betteridge et al., 2003)'
_computing_structure_solution 'SHELXS 86 (Sheldrick, 1986)'
_diffrn_ambient_environment N~2~
_diffrn_ambient_temperature 250.00(10)
_diffrn_detector 'CCD plate'
_diffrn_detector_type HyPix
_diffrn_measured_fraction_theta_full 0.9989
_diffrn_measured_fraction_theta_max 0.9906
_diffrn_measurement_details
;
List of Runs (angles in degrees, time in seconds):

  # Type    Start    End  Width  t~exp~   \w     \q     \k     \f   Frames
--------------------------------------------------------------------------
  1  \w    -60.00  26.00   0.50   17.50    --  -47.45  37.00   0.00  172
  2  \w    -99.00 -13.00   0.50   63.00    --  -86.25  37.00 -60.00  172
  3  \w   -120.00 -87.00   0.50   17.50    --  -47.45 -77.00   0.00   66
  4  \w   -120.00 -70.00   0.50   17.50    --  -47.45-125.00 -60.00  100
  5  \w   -120.00 -70.00   0.50   17.50    --  -47.45-125.00 -30.00  100
  6  \w     36.00 110.00   0.50   63.00    --  107.75 -99.00 150.00  148
  7  \w     95.00 178.00   0.50   63.00    --  107.75  19.00  90.00  166
  8  \w     92.00 178.00   0.50   63.00    --  107.75 125.00-120.00  172
  9  \w     36.00 110.00   0.50   63.00    --  107.75 -99.00-180.00  148
 10  \w     35.00 121.00   0.50   63.00    --  107.75-125.00 -30.00  172
;
_diffrn_measurement_device 'four-circle diffractometer'
_diffrn_measurement_device_type 'XtaLAB Synergy, Dualflex, HyPix'
_diffrn_measurement_method '\w scans'
_diffrn_orient_matrix_type 'CrysAlisPro convention (1999,Acta A55,543-557)'
_diffrn_orient_matrix_UB_11 -0.0510601000
_diffrn_orient_matrix_UB_12 -0.0487766000
_diffrn_orient_matrix_UB_13 0.0424589000
_diffrn_orient_matrix_UB_21 -0.0122294000
_diffrn_orient_matrix_UB_22 -0.0381285000
_diffrn_orient_matrix_UB_23 -0.0726612000
_diffrn_orient_matrix_UB_31 0.0389101000
_diffrn_orient_matrix_UB_32 -0.0210910000
_diffrn_orient_matrix_UB_33 0.0328915000
_diffrn_radiation_monochromator mirror
_diffrn_radiation_probe x-ray
_diffrn_radiation_type 'Cu K\a'
_diffrn_radiation_wavelength 1.54184
_diffrn_reflns_av_R_equivalents 0.0459
_diffrn_reflns_av_sigmaI/netI 0.0553
_diffrn_reflns_limit_h_max 34
_diffrn_reflns_limit_h_min -19
_diffrn_reflns_limit_k_max 31
_diffrn_reflns_limit_k_min -30
_diffrn_reflns_limit_l_max 21
_diffrn_reflns_limit_l_min -21
_diffrn_reflns_number 57181
_diffrn_reflns_theta_full 66.4915
_diffrn_reflns_theta_max 77.7792
_diffrn_reflns_theta_min 3.7509
_diffrn_source 'micro-focus sealed X-ray tube'
_diffrn_source_type 'PhotonJet (Cu) X-ray Source'
_exptl_absorpt_coefficient_mu 1.893
_exptl_absorpt_correction_T_max 1.00000
_exptl_absorpt_correction_T_min 0.44920
_exptl_absorpt_correction_type multi-scan
_exptl_absorpt_process_details
;
CrysAlisPro 1.171.39.27b (Rigaku Oxford Diffraction, 2015)
Empirical absorption correction using spherical harmonics,
 implemented in SCALE3 ABSPACK scaling algorithm.
;
_exptl_crystal_colour yellow
_exptl_crystal_density_diffrn 0.913
_exptl_crystal_density_method 'not measured'
_exptl_crystal_description 'hexagonal prism'
_exptl_crystal_F_000 3005.685
_exptl_crystal_size_max 0.17
_exptl_crystal_size_mid 0.12
_exptl_crystal_size_min 0.12
_refine_diff_density_max 1.49
_refine_diff_density_min -0.59
_refine_ls_extinction_method None
_refine_ls_goodness_of_fit_ref 1.0152
_refine_ls_hydrogen_treatment constr
_refine_ls_matrix_type full
_refine_ls_number_parameters 316
_refine_ls_number_reflns 3394
_refine_ls_number_restraints 347
_refine_ls_R_factor_all 0.1379
_refine_ls_R_factor_gt 0.1143
_refine_ls_shift/su_max 0.6778872
_refine_ls_shift/su_mean 0.0381631
_refine_ls_structure_factor_coef Fsqd
_refine_ls_weighting_details
;
 Method, part 1, Chebychev polynomial, (Watkin, 1994, Prince, 1982) 
 [weight] = 1.0/[A~0~*T~0~(x)+A~1~*T~1~(x) ... +A~n-1~]*T~n-1~(x)] 
 where A~i~ are the Chebychev coefficients listed below and x= Fcalc/Fmax 
 Method = Robust Weighting (Prince, 1982) 
 W = [weight] * [1-(deltaF/6*sigmaF)^2^]^2^ 
 A~i~ are: 
 12.2 19.7 12.0 5.21 1.41 
;
_refine_ls_weighting_scheme calc
_refine_ls_wR_factor_all 0.1974
_refine_ls_wR_factor_gt 0.1393
_refine_ls_wR_factor_ref 0.1581
_reflns_limit_h_max 0
_reflns_limit_h_min -17
_reflns_limit_k_max 34
_reflns_limit_k_min 0
_reflns_limit_l_max 21
_reflns_limit_l_min 0
_reflns_number_gt 2518
_reflns_threshold_expression I>2.0\s(I)
_oxford_refine_ls_r_factor_ref 0.1274
_oxford_refine_ls_scale 0.387(2)
_oxford_reflns_number_all 4211
_oxford_reflns_threshold_expression_ref I>0.5\s(I)
_cod_data_source_file ja7b07856_si_002.cif
_cod_data_source_block PSZ-1_anisotropic
_cod_original_formula_sum 'C9.69 H8.32 N7.43 O2.86 S0.09 Zn1.50'
_cod_database_code 4126414
_cell_oxdiff_length_a 27.2168(6)
_cell_oxdiff_length_b 27.1942(7)
_cell_oxdiff_length_c 17.0499(4)
_cell_oxdiff_angle_alpha 90.062(2)
_cell_oxdiff_angle_beta 89.973(2)
_cell_oxdiff_angle_gamma 119.985(2)
_cell_oxdiff_volume 10930.2(4)
_cell_oxdiff_measurement_reflns_used 13383
_oxdiff_exptl_absorpt_empirical_full_min 0.748
_oxdiff_exptl_absorpt_empirical_full_max 1.700
_oxdiff_exptl_absorpt_empirical_details
;
Empirical correction (ABSPACK) includes:
- Absorption correction using spherical harmonics
- Frame scaling
;
_diffrn_oxdiff_ac3_digest_frames
;
010a05eeebc61c3b61b2e16166c56a50c701416da94
;
_reflns_odcompleteness_completeness 99.89
_reflns_odcompleteness_theta 66.49
_reflns_odcompleteness_iscentric 1
_chemical_oxdiff_formula ZnN9C24H24O2S2

loop_
_space_group_symop_id
_space_group_symop_operation_xyz
1 x,y,z
2 -x,-y,-z
3 x-y,x,z+1/2
4 -x+y,-x,-z+1/2
5 -y,x-y,z
6 y,-x+y,-z
7 -x,-y,z+1/2
8 x,y,-z+1/2
9 -x+y,-x,z
10 x-y,x,-z
11 y,-x+y,z+1/2
12 -y,x-y,-z+1/2
13 -x+y,y,z
14 x-y,-y,-z
15 y,x,z+1/2
16 -y,-x,-z+1/2
17 x,x-y,z
18 -x,-x+y,-z
19 x-y,-y,z+1/2
20 -x+y,y,-z+1/2
21 -y,-x,z
22 y,x,-z
23 -x,-x+y,z+1/2
24 x,x-y,-z+1/2

loop_
_atom_site_label
_atom_site_type_symbol
_atom_site_fract_x
_atom_site_fract_y
_atom_site_fract_z
_atom_site_U_iso_or_equiv
_atom_site_occupancy
_atom_site_adp_type
_atom_site_refinement_flags_posn
_atom_site_refinement_flags_adp
_atom_site_refinement_flags_occupancy
_atom_site_disorder_group
Zn1 Zn 0.55456(3) 0.66778(2) 0.42901(5) 0.1036 1.0000 Uani . . . .
N31 N 0.5755(3) 0.6707(2) 0.3128(5) 0.1569 1.0000 Uani D . . .
N32 N 0.4956(3) 0.6680(3) 0.2500 0.1269 1.0000 Uani DS T . .
O32 O 0.4756(2) 0.6673(2) 0.3111(3) 0.1492 1.0000 Uani D . . .
C31 C 0.5509(3) 0.6708(3) 0.2500 0.1225 1.0000 Uani DS T . .
C32 C 0.6258(3) 0.6725(3) 0.2902(3) 0.1786 1.0000 Uani D . . .
N41 N 0.48212(17) 0.60041(16) 0.4622(3) 0.1159 1.0000 Uani D U . .
N42 N 0.47405(18) 0.52595(18) 0.3841(5) 0.1091 0.480(7) Uani DS TU P 1
O42 O 0.5227(3) 0.5563(3) 0.3651(5) 0.1250 0.480(7) Uani D . P 1
C41 C 0.4499(2) 0.5501(2) 0.4371(6) 0.0957 0.480(7) Uani DS TU P 1
C42 C 0.4427(2) 0.6077(2) 0.5096(5) 0.1233 0.480(7) Uani D U P 1
C43 C 0.4724(2) 0.5782(2) 0.5403(5) 0.1214 0.520(7) Uani D U P 2
C44 C 0.43968(19) 0.56032(19) 0.4279(9) 0.1111 0.520(7) Uani DS TU P 2
N11 N 0.55094(19) 0.73430(17) 0.4666(3) 0.1316 1.0000 Uani D U . .
N12 N 0.6211(5) 0.8106(2) 0.4088(6) 0.1117 0.427(8) Uani DS TU P 3
O12 O 0.6419(3) 0.7826(3) 0.3941(5) 0.1276 0.427(8) Uani D . P 3
C11 C 0.5675(5) 0.7838(3) 0.4496(6) 0.1130 0.427(8) Uani DS TU P 3
C12 C 0.4991(4) 0.7241(3) 0.5043(4) 0.1434 0.427(8) Uani D U P 3
C13 C 0.5728(3) 0.7611(2) 0.5412(5) 0.1425 0.573(8) Uani D U P 4
C14 C 0.5445(4) 0.7722(2) 0.4336(8) 0.1242 0.573(8) Uani DS TU P 4
N21 N 0.61706(16) 0.66045(14) 0.4755(3) 0.1239 1.0000 Uani D U . .
C21 C 0.6139(3) 0.6169(3) 0.5097(5) 0.1072 0.5000 Uani D U . .
C22 C 0.6755(3) 0.6965(3) 0.4620(5) 0.1375 0.5000 Uani D U . .
C23 C 0.7025(2) 0.6692(2) 0.4924(5) 0.1305 0.5000 Uani D U . .
C24 C 0.7019(4) 0.7516(3) 0.4193(4) 0.1593 0.042(4) Uani D . P 5
C25 C 0.6776(6) 0.7641(6) 0.3466(6) 0.1604 0.042(4) Uani D . P 5
C26 C 0.7583(4) 0.8036(4) 0.4376(6) 0.1904 0.042(4) Uani D . P 5
S27 S 0.7693(6) 0.8498(4) 0.3773(8) 0.2367 0.042(4) Uani D . P 5
C28 C 0.7186(8) 0.8243(7) 0.3211(6) 0.1695 0.042(4) Uani D . P 5
C29 C 0.7852(7) 0.7945(9) 0.5080(7) 0.2033 0.042(4) Uani D . P 5
C30 C 0.6974(12) 0.8401(11) 0.250000(10) 0.1637 0.042(4) Uani DS T P 5
C241 C 0.7646(2) 0.6904(3) 0.4912(6) 0.1494 0.042(4) Uani D . P 6
C251 C 0.8035(4) 0.7062(4) 0.5614(8) 0.1566 0.042(4) Uani D . P 6
C261 C 0.8001(4) 0.7012(4) 0.4176(8) 0.1673 0.042(4) Uani D . P 6
S271 S 0.8618(2) 0.7236(4) 0.4418(11) 0.1512 0.042(4) Uani DS T P 6
C281 C 0.8632(2) 0.7263(4) 0.5317(11) 0.1618 0.042(4) Uani DS T P 6
C291 C 0.7644(8) 0.6868(5) 0.3457(8) 0.2109 0.042(4) Uani D . P 6
C301 C 0.9041(7) 0.7423(4) 0.5979(16) 0.1602 0.042(4) Uani D . P 6
H321 H 0.6534 0.6730 0.3249 0.2446 1.0000 Uiso R . . .
H421 H 0.4506 0.6412 0.5372 0.1452 0.480(7) Uiso R . P 1
H431 H 0.4970 0.5951 0.5839 0.1420 0.520(7) Uiso R . P 2
H441 H 0.4366 0.5634 0.3728 0.1404 0.520(7) Uiso RS . P 2
H121 H 0.4706 0.6892 0.5260 0.1729 0.427(8) Uiso R . P 3
H131 H 0.5848 0.7465 0.5831 0.1737 0.573(8) Uiso R . P 4
H141 H 0.5323 0.7662 0.3804 0.1491 0.573(8) Uiso RS . P 4
H211 H 0.5784 0.5867 0.5272 0.1367 0.5000 Uiso R . . .
H251 H 0.6410 0.7407 0.3249 0.2204 0.042(4) Uiso R . P 5
H2511 H 0.7957 0.7079 0.6154 0.1553 0.042(4) Uiso R . P 6
H2911 H 0.7892 0.6921 0.3034 0.1780 0.042(4) Uiso R . P 6
H2912 H 0.7471 0.7093 0.3374 0.1780 0.042(4) Uiso R . P 6
H2913 H 0.7358 0.6479 0.3487 0.1780 0.042(4) Uiso R . P 6
H3011 H 0.9369 0.7512 0.5679 0.1671 0.042(4) Uiso R . P 6
H3012 H 0.9094 0.7754 0.6240 0.1671 0.042(4) Uiso R . P 6
H3013 H 0.8980 0.7140 0.6356 0.1671 0.042(4) Uiso R . P 6
H301 H 0.7291 0.8762 0.2383 0.2625 0.042(4) Uiso R . P 5
H302 H 0.6655 0.8442 0.2617 0.2625 0.042(4) Uiso R . P 5
H303 H 0.6891 0.8157 0.2061 0.2625 0.042(4) Uiso R . P 5
H291 H 0.8216 0.8277 0.5083 0.2566 0.042(4) Uiso R . P 5
H292 H 0.7666 0.7916 0.5564 0.2566 0.042(4) Uiso R . P 5
H293 H 0.7893 0.7620 0.5013 0.2566 0.042(4) Uiso R . P 5
H221 H 0.6929 0.7321 0.4358 0.1582 0.458(4) Uiso R . P .
H231 H 0.7420 0.6818 0.4904 0.1492 0.458(4) Uiso R . P .

loop_
_atom_site_aniso_label
_atom_site_aniso_U_11
_atom_site_aniso_U_22
_atom_site_aniso_U_33
_atom_site_aniso_U_23
_atom_site_aniso_U_13
_atom_site_aniso_U_12
Zn1 0.0785(5) 0.0654(5) 0.1730(10) 0.0037(3) -0.0141(3) 0.0406(3)
N31 0.114(4) 0.119(5) 0.257(8) 0.005(4) 0.000(5) 0.072(3)
N32 0.087(4) 0.101(5) 0.205(9) 0.0000 0.0000 0.056(4)
O32 0.110(3) 0.171(5) 0.186(5) 0.005(3) 0.008(3) 0.085(3)
C31 0.088(5) 0.073(4) 0.212(11) 0.0000 0.0000 0.044(4)
C32 0.108(4) 0.180(8) 0.265(12) -0.003(6) 0.007(5) 0.086(5)
N41 0.085(2) 0.078(2) 0.171(4) 0.000(2) 0.000(2) 0.0305(19)
N42 0.081(4) 0.081(4) 0.164(9) 0.002(3) -0.002(3) 0.040(5)
O42 0.070(4) 0.093(5) 0.198(9) 0.000(5) 0.013(5) 0.030(3)
C41 0.069(4) 0.069(4) 0.162(7) 0.003(3) -0.003(3) 0.044(4)
C42 0.101(6) 0.086(5) 0.178(8) -0.015(5) 0.007(6) 0.044(5)
C43 0.088(5) 0.079(5) 0.171(7) 0.000(5) -0.018(5) 0.022(4)
C44 0.079(4) 0.079(4) 0.161(8) 0.015(4) -0.015(4) 0.029(6)
N11 0.158(4) 0.090(3) 0.172(4) 0.001(3) 0.008(3) 0.081(3)
N12 0.112(8) 0.071(4) 0.166(10) 0.002(4) 0.005(7) 0.056(4)
O12 0.100(6) 0.080(5) 0.213(10) 0.022(6) 0.029(7) 0.053(5)
C11 0.125(7) 0.067(5) 0.166(8) 0.004(3) 0.009(7) 0.063(4)
C12 0.164(9) 0.094(6) 0.184(9) 0.003(6) 0.023(7) 0.074(6)
C13 0.173(8) 0.100(6) 0.179(7) -0.003(6) -0.017(7) 0.086(6)
C14 0.154(8) 0.081(5) 0.161(8) -0.001(3) -0.002(7) 0.077(4)
N21 0.078(2) 0.073(2) 0.221(5) 0.025(3) -0.010(3) 0.0374(17)
C21 0.068(5) 0.081(6) 0.180(7) 0.031(6) 0.012(6) 0.043(3)
C22 0.084(5) 0.090(6) 0.232(9) 0.032(7) -0.005(7) 0.038(5)
C23 0.078(5) 0.090(6) 0.213(9) 0.041(6) -0.011(6) 0.034(5)
C24 0.14(4) 0.10(3) 0.26(5) 0.03(3) 0.04(3) 0.07(3)
C25 0.17(5) 0.09(3) 0.25(6) 0.02(4) 0.04(4) 0.09(4)
C26 0.16(4) 0.13(3) 0.30(6) -0.03(3) 0.04(3) 0.08(3)
S27 0.21(5) 0.18(4) 0.29(6) -0.01(3) 0.01(3) 0.07(3)
C28 0.20(5) 0.08(3) 0.27(6) 0.02(2) 0.01(2) 0.10(3)
C29 0.13(5) 0.15(4) 0.30(7) 0.01(4) 0.01(4) 0.05(4)
C30 0.21(6) 0.06(4) 0.27(7) 0.0000 0.0000 0.11(4)
C241 0.094(19) 0.09(3) 0.28(5) 0.07(4) 0.00(3) 0.06(3)
C251 0.09(4) 0.09(4) 0.29(5) 0.05(5) 0.00(3) 0.05(4)
C261 0.10(3) 0.12(4) 0.29(5) 0.12(4) 0.02(3) 0.06(3)
S271 0.080(15) 0.11(2) 0.28(5) 0.14(3) 0.068(15) 0.053(12)
C281 0.11(4) 0.10(4) 0.28(5) 0.06(4) 0.03(2) 0.048(19)
C291 0.13(6) 0.14(6) 0.31(7) 0.08(7) -0.01(5) 0.03(6)
C301 0.12(5) 0.06(4) 0.27(6) 0.05(5) 0.02(3) 0.03(3)

loop_
_atom_type_symbol
_atom_type_scat_dispersion_real
_atom_type_scat_dispersion_imag
_atom_type_scat_Cromer_Mann_a1
_atom_type_scat_Cromer_Mann_b1
_atom_type_scat_Cromer_Mann_a2
_atom_type_scat_Cromer_Mann_b2
_atom_type_scat_Cromer_Mann_a3
_atom_type_scat_Cromer_Mann_b3
_atom_type_scat_Cromer_Mann_a4
_atom_type_scat_Cromer_Mann_b4
_atom_type_scat_Cromer_Mann_c
_atom_type_scat_source
C 0.0181 0.0091 2.3100 20.8439 1.0200 10.2075 1.5886 0.5687 0.8650 51.6512 0.2156 'International Tables Vol C 4.2.6.8 and 6.1.1.4'
H 0.0000 0.0000 0.4930 10.5109 0.3229 26.1257 0.1402 3.1424 0.0408 57.7998 0.0030 'International Tables Vol C 4.2.6.8 and 6.1.1.4'
N 0.0311 0.0180 12.2126 0.0057 3.1322 9.8933 2.0125 28.9975 1.1663 0.5826 -11.5290 'International Tables Vol C 4.2.6.8 and 6.1.1.4'
O 0.0492 0.0322 3.0485 13.2771 2.2868 5.7011 1.5463 0.3239 0.8670 32.9089 0.2508 'International Tables Vol C 4.2.6.8 and 6.1.1.4'
S 0.3331 0.5567 6.9053 1.4679 5.2034 22.2151 1.4379 0.2536 1.5863 56.1720 0.8669 'International Tables Vol C 4.2.6.8 and 6.1.1.4'
Zn -1.5491 0.6778 14.0743 3.2655 7.0318 0.2333 5.1652 10.3163 2.4100 58.7097 1.3041 'International Tables Vol C 4.2.6.8 and 6.1.1.4'

loop_
_geom_angle_atom_site_label_1
_geom_angle_site_symmetry_1
_geom_angle_atom_site_label_2
_geom_angle_atom_site_label_3
_geom_angle_site_symmetry_3
_geom_angle
_geom_angle_publ_flag
N31 . Zn1 N41 . 116.0(2) yes
N31 . Zn1 N11 . 114.8(2) yes
N41 . Zn1 N11 . 105.84(18) yes
N31 . Zn1 N21 . 98.8(2) yes
N41 . Zn1 N21 . 107.46(15) yes
N11 . Zn1 N21 . 113.84(18) yes
Zn1 . N31 C31 . 132.8(5) yes
Zn1 . N31 C32 . 121.1(5) yes
C31 . N31 C32 . 106.1(7) yes
O32 8_555 N32 O32 . 125.5(8) yes
O32 8_555 N32 C31 . 117.2(4) yes
O32 . N32 C31 . 117.2(4) yes
N32 . C31 N31 . 122.1(4) yes
N32 . C31 N31 8_555 122.1(4) yes
N31 . C31 N31 8_555 115.8(9) yes
N31 . C32 C32 8_555 106.0(4) yes
N31 . C32 H321 . 125.5 no
C32 8_555 C32 H321 . 128.5 no
Zn1 . N41 C41 . 136.6(5) yes
Zn1 . N41 C42 . 119.9(3) yes
C41 . N41 C42 . 100.2(6) yes
O42 21_665 N42 O42 . 126.6(12) yes
O42 21_665 N42 C41 . 116.7(6) yes
O42 . N42 C41 . 116.7(6) yes
N42 . C41 N41 21_665 118.1(5) yes
N42 . C41 N41 . 118.1(5) yes
N41 21_665 C41 N41 . 123.4(9) yes
N41 . C42 C42 21_665 107.8(3) yes
N41 . C42 H421 . 125.8 no
C42 21_665 C42 H421 . 126.4 no
N41 . C43 C43 21_665 107.7(3) yes
N41 . C43 H431 . 126.0 no
C43 21_665 C43 H431 . 126.4 no
N41 . C44 N41 21_665 124.9(13) yes
N41 . C44 H441 . 117.5 no
N41 21_665 C44 H441 . 117.5 no
Zn1 . N11 C11 . 140.8(6) yes
Zn1 . N11 C12 . 117.4(3) yes
C11 . N11 C12 . 96.1(7) yes
O12 17_565 N12 O12 . 124.4(13) yes
O12 17_565 N12 C11 . 117.8(7) yes
O12 . N12 C11 . 117.8(7) yes
N12 . C11 N11 . 113.3(6) yes
N12 . C11 N11 17_565 113.3(6) yes
N11 . C11 N11 17_565 133.0(12) yes
N11 . C12 C12 17_565 107.2(3) yes
N11 . C12 H121 . 126.5 no
C12 17_565 C12 H121 . 126.3 no
N11 . C13 C13 17_565 107.4(3) yes
N11 . C13 H131 . 126.5 no
C13 17_565 C13 H131 . 126.1 no
N11 17_565 C14 N11 . 125.0(13) yes
N11 17_565 C14 H141 . 117.5 no
N11 . C14 H141 . 117.5 no
C23 22_556 N21 C21 22_556 103.2(5) yes
C23 22_556 N21 Zn1 . 129.8(3) yes
C21 22_556 N21 Zn1 . 126.7(4) yes
C23 22_556 N21 C21 . 98.6(5) yes
C21 22_556 N21 C21 . 16.1(8) yes
Zn1 . N21 C21 . 127.7(4) yes
C23 22_556 N21 C22 . 34.1(5) yes
C21 22_556 N21 C22 . 99.5(5) yes
Zn1 . N21 C22 . 126.4(4) yes
C21 . N21 C22 . 104.5(5) yes
H211 22_556 C21 N21 22_556 107.4 no
H211 22_556 C21 N21 . 108.4 no
N21 22_556 C21 N21 . 118.2(5) yes
H211 22_556 C21 H211 . 57.2 no
N21 22_556 C21 H211 . 120.7 no
N21 . C21 H211 . 120.9 no
N21 . C22 C23 22_556 73.4(6) yes
N21 . C22 C23 . 106.4(5) yes
C23 22_556 C22 C23 . 88.4(10) yes
N21 . C22 C24 . 126.2(6) yes
C23 22_556 C22 C24 . 107.7(9) yes
C23 . C22 C24 . 127.3(5) yes
N21 . C22 H221 . 127.1 no
C23 22_556 C22 H221 . 106.7 no
C23 . C22 H221 . 126.5 no
C24 . C22 H221 . 1.4 no
C23 22_556 C23 N21 22_556 95.9(4) yes
C23 22_556 C23 C22 . 31.3(5) yes
N21 22_556 C23 C22 . 107.6(5) yes
C23 22_556 C23 C22 22_556 60.3(8) yes
N21 22_556 C23 C22 22_556 72.5(6) yes
C22 . C23 C22 22_556 91.6(10) yes
C23 22_556 C23 C241 . 129.9(4) yes
N21 22_556 C23 C241 . 126.0(6) yes
C22 . C23 C241 . 126.4(5) yes
C22 22_556 C23 C241 . 103.6(9) yes
C23 22_556 C23 H231 . 131.5 no
N21 22_556 C23 H231 . 125.3 no
C22 . C23 H231 . 127.0 no
C22 22_556 C23 H231 . 105.2 no
C241 . C23 H231 . 1.9 no
C22 . C24 C25 . 125.4(7) yes
C22 . C24 C26 . 126.6(7) yes
C25 . C24 C26 . 108.0(4) yes
C24 . C25 C28 . 108.1(5) yes
C24 . C25 H251 . 126.6 no
C28 . C25 H251 . 124.8 no
C24 . C26 H293 22_556 95.2 no
C24 . C26 C29 22_556 108.7(7) yes
H293 22_556 C26 C29 22_556 35.6 no
C24 . C26 S27 . 108.7(5) yes
H293 22_556 C26 S27 . 152.1 no
C29 22_556 C26 S27 . 138.1(8) yes
C24 . C26 C29 . 111.3(7) yes
H293 22_556 C26 C29 . 21.1 no
C29 22_556 C26 C29 . 18.7(8) yes
S27 . C26 C29 . 140.0(8) yes
C26 . S27 C28 . 106.6(5) yes
C25 . C28 H301 24_565 137.8 no
C25 . C28 C30 17_565 119.8(7) yes
H301 24_565 C28 C30 17_565 30.7 no
C25 . C28 H303 8_555 77.0 no
H301 24_565 C28 H303 8_555 67.3 no
C30 17_565 C28 H303 8_555 42.8 no
C25 . C28 S27 . 108.6(5) yes
H301 24_565 C28 S27 . 111.0 no
C30 17_565 C28 S27 . 130.3(8) yes
H303 8_555 C28 S27 . 167.5 no
C25 . C28 C30 . 111.3(8) yes
H301 24_565 C28 C30 . 31.3 no
C30 17_565 C28 C30 . 13.5(9) yes
H303 8_555 C28 C30 . 36.2 no
S27 . C28 C30 . 140.1(8) yes
H291 22_556 C29 C26 . 97.4 no
H291 22_556 C29 C26 22_556 90.7 no
C26 . C29 C26 22_556 153.9(12) yes
H291 22_556 C29 H293 22_556 139.3 no
C26 . C29 H293 22_556 43.3 no
C26 22_556 C29 H293 22_556 128.9 no
H291 22_556 C29 H291 . 22.4 no
C26 . C29 H291 . 102.1 no
C26 22_556 C29 H291 . 94.8 no
H293 22_556 C29 H291 . 134.8 no
H291 22_556 C29 H292 . 129.8 no
C26 . C29 H292 . 115.2 no
C26 22_556 C29 H292 . 76.5 no
H293 22_556 C29 H292 . 75.9 no
H291 . C29 H292 . 109.5 no
H291 22_556 C29 H293 . 91.3 no
C26 . C29 H293 . 110.7 no
C26 22_556 C29 H293 . 44.0 no
H293 22_556 C29 H293 . 110.4 no
H291 . C29 H293 . 109.5 no
H292 . C29 H293 . 109.5 no
C28 8_555 C30 C28 . 108.4(11) yes
C28 8_555 C30 H302 8_555 111.8 no
C28 . C30 H302 8_555 135.2 no
C28 8_555 C30 H301 8_555 100.7 no
C28 . C30 H301 8_555 81.1 no
H302 8_555 C30 H301 8_555 109.5 no
C28 8_555 C30 H303 8_555 115.5 no
C28 . C30 H303 8_555 32.0 no
H302 8_555 C30 H303 8_555 109.5 no
H301 8_555 C30 H303 8_555 109.5 no
C28 8_555 C30 H303 24_565 155.2 no
C28 . C30 H303 24_565 87.7 no
H302 8_555 C30 H303 24_565 62.8 no
H301 8_555 C30 H303 24_565 62.3 no
H303 8_555 C30 H303 24_565 88.2 no
C28 8_555 C30 H303 17_565 87.7 no
C28 . C30 H303 17_565 155.2 no
H302 8_555 C30 H303 17_565 45.5 no
H301 8_555 C30 H303 17_565 77.4 no
H303 8_555 C30 H303 17_565 153.0 no
C28 8_555 C30 C28 17_565 141.6(14) yes
C28 . C30 C28 17_565 70.9(8) yes
H302 8_555 C30 C28 17_565 88.9 no
H301 8_555 C30 C28 17_565 40.9 no
H303 8_555 C30 C28 17_565 84.7 no
C28 8_555 C30 C28 24_565 70.9(8) yes
C28 . C30 C28 24_565 141.6(14) yes
H302 8_555 C30 C28 24_565 72.2 no
H301 8_555 C30 C28 24_565 62.1 no
H303 8_555 C30 C28 24_565 171.0 no
C28 8_555 C30 H302 24_565 94.0 no
C28 . C30 H302 24_565 118.7 no
H302 8_555 C30 H302 24_565 40.6 no
H301 8_555 C30 H302 24_565 150.1 no
H303 8_555 C30 H302 24_565 86.8 no
C28 8_555 C30 H302 17_565 118.7 no
C28 . C30 H302 17_565 94.0 no
H302 8_555 C30 H302 17_565 49.2 no
H301 8_555 C30 H302 17_565 139.5 no
H303 8_555 C30 H302 17_565 62.9 no
C28 8_555 C30 H301 17_565 54.6 no
C28 . C30 H301 17_565 80.6 no
H302 8_555 C30 H301 17_565 140.1 no
H301 8_555 C30 H301 17_565 50.2 no
H303 8_555 C30 H301 17_565 109.9 no
C28 8_555 C30 H301 . 81.1 no
C28 . C30 H301 . 100.7 no
H302 8_555 C30 H301 . 104.2 no
H301 8_555 C30 H301 . 24.3 no
H303 8_555 C30 H301 . 131.7 no
C28 8_555 C30 H302 . 135.2 no
C28 . C30 H302 . 111.8 no
H302 8_555 C30 H302 . 24.1 no
H301 8_555 C30 H302 . 104.2 no
H303 8_555 C30 H302 . 90.2 no
C28 8_555 C30 H303 . 32.0 no
C28 . C30 H303 . 115.5 no
H302 8_555 C30 H303 . 90.2 no
H301 8_555 C30 H303 . 131.7 no
H303 8_555 C30 H303 . 104.0 no
H303 24_565 C30 H303 17_565 71.5 no
H303 24_565 C30 C28 17_565 26.9 no
H303 17_565 C30 C28 17_565 84.8 no
H303 24_565 C30 C28 24_565 84.8 no
H303 17_565 C30 C28 24_565 26.9 no
C28 17_565 C30 C28 24_565 86.5(14) yes
H303 24_565 C30 H302 24_565 94.5 no
H303 17_565 C30 H302 24_565 77.4 no
C28 17_565 C30 H302 24_565 120.7 no
C28 24_565 C30 H302 24_565 99.4 no
H303 24_565 C30 H302 17_565 77.4 no
H303 17_565 C30 H302 17_565 94.5 no
C28 17_565 C30 H302 17_565 99.4 no
C28 24_565 C30 H302 17_565 120.7 no
H302 24_565 C30 H302 17_565 29.4 no
H303 24_565 C30 H301 17_565 112.4 no
H303 17_565 C30 H301 17_565 94.7 no
C28 17_565 C30 H301 17_565 88.6 no
C28 24_565 C30 H301 17_565 67.9 no
H302 24_565 C30 H301 17_565 148.1 no
H303 24_565 C30 H301 . 77.4 no
H303 17_565 C30 H301 . 62.3 no
C28 17_565 C30 H301 . 62.1 no
C28 24_565 C30 H301 . 40.9 no
H302 24_565 C30 H301 . 139.5 no
H303 24_565 C30 H302 . 45.5 no
H303 17_565 C30 H302 . 62.8 no
C28 17_565 C30 H302 . 72.2 no
C28 24_565 C30 H302 . 88.9 no
H302 24_565 C30 H302 . 49.2 no
H303 24_565 C30 H303 . 153.0 no
H303 17_565 C30 H303 . 88.2 no
C28 17_565 C30 H303 . 171.0 no
C28 24_565 C30 H303 . 84.7 no
H302 24_565 C30 H303 . 62.9 no
H302 17_565 C30 H301 17_565 168.4 no
H302 17_565 C30 H301 . 150.1 no
H301 17_565 C30 H301 . 41.5 no
H302 17_565 C30 H302 . 40.6 no
H301 17_565 C30 H302 . 151.0 no
H301 . C30 H302 . 109.5 no
H302 17_565 C30 H303 . 86.8 no
H301 17_565 C30 H303 . 86.3 no
H301 . C30 H303 . 109.5 no
H302 . C30 H303 . 109.5 no
C23 . C241 C251 . 126.8(6) yes
C23 . C241 C261 . 125.1(6) yes
C251 . C241 C261 . 108.1(4) yes
H3011 13_655 C251 C241 . 98.7 no
H3011 13_655 C251 H3013 13_655 79.6 no
C241 . C251 H3013 13_655 155.0 no
H3011 13_655 C251 C281 . 89.5 no
C241 . C251 C281 . 108.1(5) yes
H3013 13_655 C251 C281 . 96.9 no
H3011 13_655 C251 H2511 . 78.0 no
C241 . C251 H2511 . 129.5 no
H3013 13_655 C251 H2511 . 25.6 no
C281 . C251 H2511 . 122.1 no
C241 . C261 S271 . 108.7(4) yes
C241 . C261 C291 . 111.0(7) yes
S271 . C261 C291 . 140.3(8) yes
C261 13_655 S271 C261 . 128.0(11) yes
C261 13_655 S271 C281 . 106.5(4) yes
C261 . S271 C281 . 106.5(4) yes
C251 . C281 C251 13_655 125.6(11) yes
C251 . C281 C301 13_655 44.8(8) yes
C251 13_655 C281 C301 13_655 111.2(8) yes
C251 . C281 S271 . 108.7(4) yes
C251 13_655 C281 S271 . 108.7(4) yes
C301 13_655 C281 S271 . 140.1(8) yes
C251 . C281 C301 . 111.2(8) yes
C251 13_655 C281 C301 . 44.8(8) yes
C301 13_655 C281 C301 . 74.1(15) yes
S271 . C281 C301 . 140.1(8) yes
C261 . C291 H2911 . 105.2 no
C261 . C291 H2912 . 114.9 no
H2911 . C291 H2912 . 109.5 no
C261 . C291 H2913 . 108.2 no
H2911 . C291 H2913 . 109.5 no
H2912 . C291 H2913 . 109.5 no
H2511 13_655 C301 C281 . 113.2 no
H2511 13_655 C301 C301 13_655 128.6 no
C281 . C301 C301 13_655 52.9(8) yes
H2511 13_655 C301 H3011 . 78.5 no
C281 . C301 H3011 . 97.9 no
C301 13_655 C301 H3011 . 144.4 no
H2511 13_655 C301 H3012 . 132.8 no
C281 . C301 H3012 . 111.6 no
C301 13_655 C301 H3012 . 71.1 no
H3011 . C301 H3012 . 109.5 no
H2511 13_655 C301 H3013 . 33.0 no
C281 . C301 H3013 . 118.2 no
C301 13_655 C301 H3013 . 103.2 no
H3011 . C301 H3013 . 109.5 no
H3012 . C301 H3013 . 109.5 no
C21 22_556 H211 C21 . 17.5 no
C301 13_655 H2511 H3013 13_655 59.3 no
C301 13_655 H2511 C251 . 67.3 no
H3013 13_655 H2511 C251 . 111.6 no
C251 13_655 H3011 C301 . 66.9 no
H2511 13_655 H3013 C301 . 87.7 no
H2511 13_655 H3013 C251 13_655 42.9 no
C301 . H3013 C251 13_655 58.9 no
H301 17_565 H301 H301 24_565 32.2 no
H301 17_565 H301 C28 24_565 121.4 no
H301 24_565 H301 C28 24_565 152.0 no
H301 17_565 H301 C30 . 54.5 no
H301 24_565 H301 C30 . 52.9 no
C28 24_565 H301 C30 . 108.4 no
H301 17_565 H301 H301 8_555 90.0 no
H301 24_565 H301 H301 8_555 57.8 no
C28 24_565 H301 H301 8_555 146.0 no
C30 . H301 H301 8_555 77.9 no
H301 17_565 H301 C30 17_565 84.0 no
H301 24_565 H301 C30 17_565 76.9 no
C28 24_565 H301 C30 17_565 94.1 no
C30 . H301 C30 17_565 29.4 no
H301 8_555 H301 C30 17_565 75.1 no
H302 17_565 H302 H302 24_565 32.6 no
H302 17_565 H302 C30 . 55.0 no
H302 24_565 H302 C30 . 53.4 no
H302 17_565 H302 H302 8_555 90.0 no
H302 24_565 H302 H302 8_555 57.4 no
C30 . H302 H302 8_555 77.9 no
H302 17_565 H302 C30 24_565 84.4 no
H302 24_565 H302 C30 24_565 77.4 no
C30 . H302 C30 24_565 29.5 no
H302 8_555 H302 C30 24_565 75.3 no
C30 . H303 C30 24_565 17.4 no
C30 . H303 C28 8_555 111.8 no
C30 24_565 H303 C28 8_555 110.3 no
C29 22_556 H291 C29 . 29.3 no
C29 22_556 H291 H291 22_556 64.5 no
C29 . H291 H291 22_556 93.1 no
C26 22_556 H293 C29 . 100.3 no
C26 22_556 H293 C29 22_556 115.6 no
C29 . H293 C29 22_556 28.9 no

loop_
_geom_bond_atom_site_label_1
_geom_bond_atom_site_label_2
_geom_bond_site_symmetry_2
_geom_bond_distance
_geom_bond_publ_flag
Zn1 N31 . 2.051(8) yes
Zn1 N41 . 1.988(4) yes
Zn1 N11 . 1.969(4) yes
Zn1 N21 . 1.975(4) yes
N31 C31 . 1.263(7) yes
N31 C32 . 1.398(7) yes
N32 O32 8_555 1.171(5) yes
N32 O32 . 1.171(5) yes
N32 C31 . 1.469(8) yes
C32 C32 8_555 1.369(9) yes
C32 H321 . 0.950 no
N41 C41 . 1.276(6) yes
N41 C42 . 1.434(8) yes
N42 O42 21_665 1.204(6) yes
N42 O42 . 1.204(6) yes
N42 C41 . 1.452(9) yes
C42 C42 21_665 1.371(9) yes
C42 H421 . 0.950 no
C43 C43 21_665 1.379(9) yes
C43 H431 . 0.950 no
C44 H441 . 0.950 no
N11 C11 . 1.222(6) yes
N11 C12 . 1.445(9) yes
N12 O12 17_565 1.178(7) yes
N12 O12 . 1.178(7) yes
N12 C11 . 1.441(9) yes
C12 C12 17_565 1.387(9) yes
C12 H121 . 0.950 no
C13 C13 17_565 1.380(9) yes
C13 H131 . 0.950 no
C14 H141 . 0.950 no
N21 C23 22_556 1.414(6) yes
N21 C21 22_556 1.291(8) yes
N21 C21 . 1.283(8) yes
N21 C22 . 1.408(6) yes
C21 H211 22_556 1.124 no
C21 H211 . 0.950 no
C22 C23 22_556 0.828(11) yes
C22 C23 . 1.383(6) yes
C22 C24 . 1.487(6) yes
C22 H221 . 0.950 no
C23 C23 22_556 1.592(13) yes
C23 C241 . 1.488(6) yes
C23 H231 . 0.950 no
C24 C25 . 1.520(7) yes
C24 C26 . 1.512(8) yes
C25 C28 . 1.515(8) yes
C25 H251 . 0.950 no
C26 H293 22_556 1.134 no
C26 C29 22_556 1.60(2) yes
C26 S27 . 1.532(8) yes
C26 C29 . 1.491(7) yes
S27 C28 . 1.532(8) yes
C28 H301 24_565 1.220 no
C28 C30 17_565 1.767(19) yes
C28 H303 8_555 0.852 no
C28 C30 . 1.493(7) yes
C29 H291 22_556 1.051 no
C29 H293 22_556 0.595 no
C29 H291 . 0.950 no
C29 H292 . 0.950 no
C29 H293 . 0.950 no
C30 H302 8_555 0.950 no
C30 H301 8_555 0.950 no
C30 H303 8_555 0.950 no
C30 H303 24_565 1.281 no
C30 H303 17_565 1.281 no
C30 H302 24_565 0.782 no
C30 H302 17_565 0.782 no
C30 H301 17_565 0.778 no
C30 H301 . 0.950 no
C30 H302 . 0.950 no
C30 H303 . 0.950 no
C241 C251 . 1.511(7) yes
C241 C261 . 1.520(7) yes
C251 H3011 13_655 1.114 no
C251 H3013 13_655 1.299 no
C251 C281 . 1.516(8) yes
C251 H2511 . 0.950 no
C261 S271 . 1.529(7) yes
C261 C291 . 1.490(7) yes
S271 C281 . 1.533(8) yes
C281 C301 13_655 1.489(7) yes
C281 C301 . 1.489(7) yes
C291 H2911 . 0.950 no
C291 H2912 . 0.950 no
C291 H2913 . 0.950 no
C301 H2511 13_655 1.104 no
C301 C301 13_655 1.79(3) yes
C301 H3011 . 0.950 no
C301 H3012 . 0.950 no
C301 H3013 . 0.950 no
H2511 H3013 13_655 0.602 no
H301 H301 17_565 0.633 no
H301 H301 24_565 0.749 no
H301 H301 8_555 0.399 no
H302 H302 17_565 0.621 no
H302 H302 24_565 0.737 no
H302 H302 8_555 0.397 no
H291 H291 22_556 0.402 no

loop_
_geom_hbond_atom_site_label_D
_geom_hbond_site_symmetry_D
_geom_hbond_atom_site_label_H
_geom_hbond_atom_site_label_A
_geom_hbond_site_symmetry_A
_geom_hbond_angle_DHA
_geom_hbond_distance_DH
_geom_hbond_distance_HA
_geom_hbond_distance_DA
_geom_hbond_publ_flag
C32 . H321 C22 . 134 0.95 2.42 3.153(15) yes
C42 . H421 C12 . 130 0.95 2.04 2.745(15) yes
C12 . H121 C42 . 137 0.95 1.97 2.745(15) yes
C21 . H211 O42 22_556 130 0.95 2.39 3.093(15) yes
C21 22_556 H211 O42 22_556 136 1.12 2.39 3.294(15) yes
C25 . H251 N31 . 151 0.95 1.86 2.730(15) yes
C25 . H251 C31 . 170 0.95 2.57 3.505(15) yes
C25 . H251 C32 8_555 121 0.95 2.59 3.181(15) yes
C25 22_556 H2511 C26 22_556 137 1.06 1.56 2.453(15) yes
C251 . H2511 C25 22_556 132 0.95 1.06 1.838(15) yes
C251 . H2511 C28 22_556 135 0.95 1.28 2.062(15) yes
C25 22_556 H2511 C281 . 147 1.06 2.18 3.123(15) yes
C301 13_655 H2511 C24 22_556 120 1.10 1.27 2.064(15) yes
C25 22_556 H2511 C301 13_655 157 1.06 1.10 2.123(15) yes
C291 . H2912 C24 . 137 0.95 2.49 3.251(15) yes
C251 13_655 H3011 C29 10_656 121 1.11 1.82 2.573(15) yes
C251 13_655 H3011 C29 13_655 129 1.11 2.00 2.838(15) yes
C301 . H3011 C29 10_656 158 0.95 1.82 2.725(15) yes
C301 . H3011 C29 13_655 162 0.95 2.00 2.914(15) yes
C28 10_656 H3013 C24 10_656 133 0.76 1.87 2.456(15) yes
C28 10_656 H3013 C26 10_656 132 0.76 1.88 2.456(15) yes
C301 . H3013 C25 10_656 142 0.95 1.29 2.123(15) yes
C28 10_656 H3013 C251 13_655 178 0.76 1.30 2.062(15) yes
C28 10_656 H3013 C281 . 133 0.76 2.11 2.688(15) yes
C28 10_656 H3013 C301 . 120 0.76 0.95 1.490(15) yes
C301 . H3013 C30 3_655 130 0.95 2.17 2.876(15) yes
C301 . H3013 C30 15_555 122 0.95 2.40 3.019(15) yes
C30 . H302 O12 17_565 123 0.95 2.44 3.061(15) yes
C30 . H303 O12 8_555 147 0.95 2.05 2.897(15) yes
C30 . H303 C25 8_555 162 0.95 1.56 2.483(15) yes
C30 . H303 C251 15_554 149 0.95 2.56 3.406(15) yes
C30 . H303 C301 11_564 124 0.95 2.23 2.876(15) yes
C29 . H292 C261 22_556 132 0.95 1.96 2.684(15) yes
C29 . H292 C291 22_556 160 0.95 2.54 3.443(15) yes
C26 22_556 H293 C26 . 143 1.13 2.03 3.015(15) yes
C29 . H293 C241 . 154 0.95 1.72 2.614(15) yes
C29 . H293 C251 . 142 0.95 2.03 2.838(15) yes
C29 . H293 C261 . 149 0.95 2.31 3.164(15) yes
C22 . H221 O12 . 124 0.95 2.50 3.132(15) yes
C22 . H221 C25 . 137 0.95 1.90 2.672(15) yes
C22 . H221 C26 . 142 0.95 1.87 2.679(15) yes
C22 . H221 C251 22_556 145 0.95 1.79 2.628(15) yes
C22 . H221 C301 6_566 165 0.95 2.57 3.493(15) yes
C23 . H231 C251 . 138 0.95 1.90 2.681(15) yes
C23 . H231 C261 . 140 0.95 1.87 2.669(15) yes
